data_1508600
loop_
_publ_author_name
'Li, Jian'
'Wang, Ning'
'Li, Chunju'
'Jia, Xueshun'

_publ_section_title
;
 Construction of naphtho-fused oxindoles via the aryne Diels-Alder
 reaction with methyleneindolinones.
;
_journal_issue 19
_journal_name_full 'Organic letters'
_journal_page_first 4994
_journal_page_last 4997
_journal_paper_doi 10.1021/ol3018787
_journal_volume 14
_journal_year 2012
_chemical_formula_sum 'C26 H16 N O3'
_chemical_formula_weight 390.40
_chemical_name_systematic
; 
 ? 
;
_space_group_IT_number 33
_symmetry_cell_setting orthorhombic
_symmetry_space_group_name_Hall 'P 2c -2n'
_symmetry_space_group_name_H-M 'P n a 21'
_atom_sites_solution_hydrogens geom
_atom_sites_solution_primary direct
_atom_sites_solution_secondary difmap
_audit_creation_method SHELXL-97
_cell_angle_alpha 90.00
_cell_angle_beta 90.00
_cell_angle_gamma 90.00
_cell_formula_units_Z 8
_cell_length_a 11.4787(15)
_cell_length_b 12.4590(16)
_cell_length_c 27.785(4)
_cell_measurement_reflns_used 3659
_cell_measurement_temperature 296(2)
_cell_measurement_theta_max 23.38
_cell_measurement_theta_min 2.41
_cell_volume 3973.6(9)
_computing_cell_refinement 'Bruker SAINT'
_computing_data_collection 'Bruker APEX2'
_computing_data_reduction 'Bruker SAINT'
_computing_molecular_graphics 'Bruker SHELXTL'
_computing_publication_material 'Bruker SHELXTL'
_computing_structure_refinement 'SHELXL-97 (Sheldrick, 2008)'
_computing_structure_solution 'SHELXS-97 (Sheldrick, 2008)'
_diffrn_ambient_temperature 296(2)
_diffrn_measured_fraction_theta_full 0.999
_diffrn_measured_fraction_theta_max 0.999
_diffrn_measurement_device_type 'Bruker APEX-II CCD'
_diffrn_measurement_method '\f and \w scans'
_diffrn_radiation_monochromator graphite
_diffrn_radiation_source 'fine-focus sealed tube'
_diffrn_radiation_type MoK\a
_diffrn_radiation_wavelength 0.71073
_diffrn_reflns_av_R_equivalents 0.0431
_diffrn_reflns_av_sigmaI/netI 0.0480
_diffrn_reflns_limit_h_max 13
_diffrn_reflns_limit_h_min -13
_diffrn_reflns_limit_k_max 13
_diffrn_reflns_limit_k_min -14
_diffrn_reflns_limit_l_max 27
_diffrn_reflns_limit_l_min -33
_diffrn_reflns_number 19591
_diffrn_reflns_theta_full 25.05
_diffrn_reflns_theta_max 25.05
_diffrn_reflns_theta_min 2.41
_exptl_absorpt_coefficient_mu 0.086
_exptl_absorpt_correction_T_max 0.9889
_exptl_absorpt_correction_T_min 0.9772
_exptl_absorpt_correction_type multi-scan
_exptl_absorpt_process_details sadabs
_exptl_crystal_density_diffrn 1.305
_exptl_crystal_density_method 'not measured'
_exptl_crystal_F_000 1624
_exptl_crystal_size_max 0.27
_exptl_crystal_size_mid 0.25
_exptl_crystal_size_min 0.13
_refine_diff_density_max 0.288
_refine_diff_density_min -0.157
_refine_diff_density_rms 0.046
_refine_ls_abs_structure_details 'Flack H D (1983), Acta Cryst. A39, 876-881'
_refine_ls_abs_structure_Flack -0.7(14)
_refine_ls_extinction_method none
_refine_ls_goodness_of_fit_ref 1.041
_refine_ls_hydrogen_treatment constr
_refine_ls_matrix_type full
_refine_ls_number_parameters 545
_refine_ls_number_reflns 6103
_refine_ls_number_restraints 1
_refine_ls_restrained_S_all 1.041
_refine_ls_R_factor_all 0.0762
_refine_ls_R_factor_gt 0.0528
_refine_ls_shift/su_max 0.000
_refine_ls_shift/su_mean 0.000
_refine_ls_structure_factor_coef Fsqd
_refine_ls_weighting_details 'calc w=1/[\s^2^(Fo^2^)+(0.0827P)^2^+0.0000P] where P=(Fo^2^+2Fc^2^)/3'
_refine_ls_weighting_scheme calc
_refine_ls_wR_factor_gt 0.1273
_refine_ls_wR_factor_ref 0.1433
_reflns_number_gt 4544
_reflns_number_total 6103
_reflns_threshold_expression >2sigma(I)
_cod_data_source_file ol3018787_si_003.cif
_cod_data_source_block 120411a_0m
_cod_depositor_comments
;
The following automatic conversions were performed:

'_symmetry_cell_setting' value 'Orthorhombic' changed to
'orthorhombic' according to
/home/saulius/struct/CIF-dictionaries/cif_core.dic dictionary named
'cif_core.dic' version 2.4.2 from 2011-04-26.

Automatic conversion script
Id: cif_fix_values 1891 2012-01-12 08:04:46Z andrius 
;
_cod_original_sg_symbol_H-M Pna2(1)
_cod_database_code 1508600

loop_
_symmetry_equiv_pos_as_xyz
'x, y, z'
'-x, -y, z+1/2'
'x+1/2, -y+1/2, z'
'-x+1/2, y+1/2, z+1/2'

loop_
_atom_site_label
_atom_site_type_symbol
_atom_site_fract_x
_atom_site_fract_y
_atom_site_fract_z
_atom_site_U_iso_or_equiv
_atom_site_adp_type
_atom_site_occupancy
_atom_site_symmetry_multiplicity
_atom_site_calc_flag
_atom_site_refinement_flags
C1 C -0.0401(3) 0.3904(2) 0.38553(12) 0.0413(8) Uani 1 1 d .
C2 C -0.0740(3) 0.3762(3) 0.43354(13) 0.0509(8) Uani 1 1 d .
H2 H -0.0279 0.4051 0.4578 0.061 Uiso 1 1 calc R
C3 C -0.1730(3) 0.3210(3) 0.44594(14) 0.0555(10) Uani 1 1 d .
H3 H -0.1931 0.3140 0.4782 0.067 Uiso 1 1 calc R
C4 C -0.2434(3) 0.2755(3) 0.41082(16) 0.0578(10) Uani 1 1 d .
H4 H -0.3111 0.2392 0.4193 0.069 Uiso 1 1 calc R
C5 C -0.2118(3) 0.2849(3) 0.36364(14) 0.0545(9) Uani 1 1 d .
H5 H -0.2580 0.2528 0.3402 0.065 Uiso 1 1 calc R
C6 C -0.1116(3) 0.3417(3) 0.34913(13) 0.0435(8) Uani 1 1 d .
C7 C -0.0860(3) 0.3529(3) 0.29862(13) 0.0440(8) Uani 1 1 d .
C8 C 0.0080(3) 0.4125(3) 0.28562(12) 0.0421(8) Uani 1 1 d .
C9 C 0.0598(3) 0.4398(3) 0.23813(14) 0.0484(9) Uani 1 1 d .
C10 C 0.1728(3) 0.5114(3) 0.29860(13) 0.0462(9) Uani 1 1 d .
C11 C 0.2540(3) 0.5626(3) 0.32623(15) 0.0541(9) Uani 1 1 d .
H11 H 0.3164 0.5988 0.3124 0.065 Uiso 1 1 calc R
C12 C 0.2396(3) 0.5582(3) 0.37592(14) 0.0526(9) Uani 1 1 d .
H12 H 0.2946 0.5936 0.3947 0.063 Uiso 1 1 calc R
C13 C 0.1503(3) 0.5058(3) 0.39983(13) 0.0473(9) Uani 1 1 d .
C14 C 0.0637(3) 0.4520(3) 0.37131(12) 0.0402(8) Uani 1 1 d .
C15 C 0.0802(3) 0.4588(3) 0.32205(13) 0.0430(9) Uani 1 1 d .
C16 C 0.2485(3) 0.5274(3) 0.21350(14) 0.0625(10) Uani 1 1 d .
H16A H 0.2231 0.5033 0.1820 0.075 Uiso 1 1 calc R
H16B H 0.3191 0.4886 0.2215 0.075 Uiso 1 1 calc R
C17 C 0.2764(3) 0.6457(3) 0.21076(13) 0.0488(9) Uani 1 1 d .
C18 C 0.1998(3) 0.7245(4) 0.22511(13) 0.0529(9) Uani 1 1 d .
H18 H 0.1286 0.7055 0.2386 0.063 Uiso 1 1 calc R
C19 C 0.2282(4) 0.8319(4) 0.21959(15) 0.0625(11) Uani 1 1 d .
H19 H 0.1766 0.8846 0.2299 0.075 Uiso 1 1 calc R
C20 C 0.3306(4) 0.8602(4) 0.19930(17) 0.0722(13) Uani 1 1 d .
H20 H 0.3488 0.9324 0.1956 0.087 Uiso 1 1 calc R
C21 C 0.4074(4) 0.7841(5) 0.18423(16) 0.0728(14) Uani 1 1 d .
H21 H 0.4775 0.8043 0.1701 0.087 Uiso 1 1 calc R
C22 C 0.3806(3) 0.6765(4) 0.18998(14) 0.0621(12) Uani 1 1 d .
H22 H 0.4332 0.6245 0.1798 0.075 Uiso 1 1 calc R
C23 C 0.1507(3) 0.5117(4) 0.45418(14) 0.0614(12) Uani 1 1 d .
H23A H 0.2108 0.5600 0.4646 0.092 Uiso 1 1 calc R
H23B H 0.1649 0.4416 0.4672 0.092 Uiso 1 1 calc R
H23C H 0.0765 0.5374 0.4652 0.092 Uiso 1 1 calc R
C24 C -0.1581(3) 0.2954(3) 0.26173(13) 0.0499(9) Uani 1 1 d .
C25 C -0.3161(4) 0.3084(4) 0.20684(17) 0.0767(13) Uani 1 1 d .
H25A H -0.2727 0.2735 0.1813 0.092 Uiso 1 1 calc R
H25B H -0.3621 0.2543 0.2233 0.092 Uiso 1 1 calc R
C26 C -0.3926(5) 0.3897(5) 0.1865(2) 0.106(2) Uani 1 1 d .
H26A H -0.4336 0.4256 0.2120 0.159 Uiso 1 1 calc R
H26B H -0.4477 0.3562 0.1653 0.159 Uiso 1 1 calc R
H26C H -0.3471 0.4410 0.1688 0.159 Uiso 1 1 calc R
C27 C 0.2706(3) 0.8879(3) 0.39303(12) 0.0412(8) Uani 1 1 d .
C28 C 0.3075(3) 0.8744(3) 0.34495(14) 0.0513(9) Uani 1 1 d .
H28 H 0.2629 0.9042 0.3204 0.062 Uiso 1 1 calc R
C29 C 0.4073(3) 0.8185(3) 0.33297(15) 0.0580(10) Uani 1 1 d .
H29 H 0.4290 0.8121 0.3008 0.070 Uiso 1 1 calc R
C30 C 0.4758(3) 0.7717(3) 0.36868(15) 0.0548(10) Uani 1 1 d .
H30 H 0.5430 0.7341 0.3605 0.066 Uiso 1 1 calc R
C31 C 0.4436(3) 0.7816(3) 0.41545(14) 0.0508(9) Uani 1 1 d .
H31 H 0.4892 0.7494 0.4391 0.061 Uiso 1 1 calc R
C32 C 0.3424(3) 0.8396(2) 0.42950(13) 0.0436(8) Uani 1 1 d .
C33 C 0.3152(3) 0.8502(3) 0.47976(12) 0.0471(9) Uani 1 1 d .
C34 C 0.2204(3) 0.9103(3) 0.49200(13) 0.0469(8) Uani 1 1 d .
C35 C 0.1667(3) 0.9383(3) 0.53975(13) 0.0511(9) Uani 1 1 d .
C36 C 0.0582(3) 1.0114(3) 0.47841(13) 0.0465(8) Uani 1 1 d .
C37 C -0.0220(3) 1.0634(3) 0.45103(15) 0.0557(10) Uani 1 1 d .
H37 H -0.0844 1.1001 0.4647 0.067 Uiso 1 1 calc R
C38 C -0.0056(3) 1.0588(3) 0.40101(15) 0.0559(10) Uani 1 1 d .
H38 H -0.0588 1.0956 0.3819 0.067 Uiso 1 1 calc R
C39 C 0.0833(3) 1.0039(3) 0.37768(13) 0.0463(9) Uani 1 1 d .
C40 C 0.1676(3) 0.9497(3) 0.40695(13) 0.0422(8) Uani 1 1 d .
C41 C 0.1495(3) 0.9560(3) 0.45656(12) 0.0392(8) Uani 1 1 d .
C42 C -0.0166(3) 1.0317(3) 0.56418(16) 0.0635(11) Uani 1 1 d .
H42A H 0.0095 1.0073 0.5955 0.076 Uiso 1 1 calc R
H42B H -0.0890 0.9950 0.5570 0.076 Uiso 1 1 calc R
C43 C -0.0397(3) 1.1501(3) 0.56671(13) 0.0467(9) Uani 1 1 d .
C44 C 0.0388(3) 1.2272(4) 0.55126(13) 0.0524(9) Uani 1 1 d .
H44 H 0.1084 1.2063 0.5369 0.063 Uiso 1 1 calc R
C45 C 0.0144(4) 1.3344(4) 0.55709(14) 0.0583(10) Uani 1 1 d .
H45 H 0.0688 1.3850 0.5471 0.070 Uiso 1 1 calc R
C46 C -0.0871(4) 1.3681(4) 0.57715(15) 0.0638(11) Uani 1 1 d .
H46 H -0.1017 1.4410 0.5811 0.077 Uiso 1 1 calc R
C47 C -0.1665(3) 1.2951(4) 0.59125(15) 0.0666(12) Uani 1 1 d .
H47 H -0.2367 1.3178 0.6045 0.080 Uiso 1 1 calc R
C48 C -0.1447(3) 1.1863(4) 0.58612(14) 0.0584(11) Uani 1 1 d .
H48 H -0.2007 1.1368 0.5957 0.070 Uiso 1 1 calc R
C49 C 0.0822(3) 1.0059(4) 0.32374(14) 0.0603(11) Uani 1 1 d .
H49A H 0.0148 1.0444 0.3128 0.090 Uiso 1 1 calc R
H49B H 0.0797 0.9337 0.3117 0.090 Uiso 1 1 calc R
H49C H 0.1513 1.0408 0.3122 0.090 Uiso 1 1 calc R
C50 C 0.3867(3) 0.7951(3) 0.51759(15) 0.0534(10) Uani 1 1 d .
C51 C 0.5193(5) 0.8165(4) 0.58200(18) 0.0974(16) Uani 1 1 d .
H51A H 0.5420 0.7430 0.5755 0.117 Uiso 1 1 calc R
H51B H 0.4702 0.8173 0.6104 0.117 Uiso 1 1 calc R
C52 C 0.6243(5) 0.8839(6) 0.5900(2) 0.120(2) Uani 1 1 d .
H52A H 0.6649 0.8934 0.5601 0.180 Uiso 1 1 calc R
H52B H 0.6748 0.8491 0.6127 0.180 Uiso 1 1 calc R
H52C H 0.6013 0.9526 0.6024 0.180 Uiso 1 1 calc R
N1 N 0.1586(2) 0.5001(2) 0.24872(11) 0.0493(7) Uani 1 1 d .
N2 N 0.0700(3) 1.0009(2) 0.52842(11) 0.0553(8) Uani 1 1 d .
O1 O 0.0270(2) 0.4151(2) 0.19796(9) 0.0619(7) Uani 1 1 d .
O2 O -0.1483(3) 0.2023(3) 0.25374(13) 0.0891(11) Uani 1 1 d .
O3 O -0.2349(2) 0.35929(19) 0.24103(9) 0.0551(6) Uani 1 1 d .
O4 O 0.1973(2) 0.9140(2) 0.58059(10) 0.0689(8) Uani 1 1 d .
O5 O 0.4558(2) 0.8608(2) 0.54079(9) 0.0633(7) Uani 1 1 d .
O6 O 0.3796(3) 0.6993(2) 0.52466(13) 0.0972(12) Uani 1 1 d .

loop_
_atom_site_aniso_label
_atom_site_aniso_U_11
_atom_site_aniso_U_22
_atom_site_aniso_U_33
_atom_site_aniso_U_23
_atom_site_aniso_U_13
_atom_site_aniso_U_12
C1 0.0387(17) 0.0355(18) 0.050(2) 0.0041(15) -0.0045(15) 0.0060(14)
C2 0.050(2) 0.056(2) 0.047(2) 0.0000(18) -0.0029(16) 0.0068(17)
C3 0.053(2) 0.060(2) 0.054(2) 0.0091(18) 0.0043(17) 0.0024(19)
C4 0.0471(19) 0.051(2) 0.075(3) 0.016(2) 0.0063(19) 0.0036(18)
C5 0.0474(18) 0.046(2) 0.070(3) -0.002(2) -0.0067(18) -0.0054(17)
C6 0.0430(17) 0.0334(18) 0.054(2) 0.0021(15) 0.0000(15) 0.0025(14)
C7 0.0447(19) 0.0346(18) 0.053(2) 0.0000(15) -0.0061(15) 0.0035(16)
C8 0.0442(18) 0.0340(18) 0.048(2) 0.0020(15) -0.0026(15) 0.0026(15)
C9 0.058(2) 0.038(2) 0.050(2) -0.0009(16) -0.0003(18) 0.0091(16)
C10 0.0443(18) 0.040(2) 0.054(2) 0.0092(16) -0.0019(15) 0.0014(16)
C11 0.0446(19) 0.048(2) 0.070(3) 0.0061(19) -0.0047(17) -0.0067(17)
C12 0.0430(19) 0.052(2) 0.063(3) 0.0035(18) -0.0115(17) -0.0047(17)
C13 0.0380(18) 0.045(2) 0.059(3) 0.0026(18) -0.0039(16) 0.0022(16)
C14 0.0343(17) 0.0319(19) 0.054(2) 0.0041(15) -0.0025(15) 0.0057(14)
C15 0.0365(17) 0.040(2) 0.053(2) 0.0034(16) -0.0015(15) 0.0036(15)
C16 0.069(2) 0.055(2) 0.063(3) 0.006(2) 0.020(2) 0.007(2)
C17 0.050(2) 0.052(2) 0.045(2) 0.0071(17) 0.0032(16) 0.0024(18)
C18 0.0467(18) 0.062(2) 0.050(2) 0.009(2) 0.0009(16) 0.0024(19)
C19 0.078(3) 0.054(3) 0.056(3) 0.005(2) -0.007(2) 0.004(2)
C20 0.087(3) 0.064(3) 0.066(3) 0.018(2) -0.018(2) -0.028(3)
C21 0.056(2) 0.106(4) 0.057(3) 0.028(3) -0.008(2) -0.028(3)
C22 0.047(2) 0.082(3) 0.057(3) 0.014(2) 0.0040(18) 0.003(2)
C23 0.057(2) 0.078(3) 0.050(3) -0.004(2) -0.0069(19) -0.003(2)
C24 0.061(2) 0.037(2) 0.052(2) -0.0043(17) -0.0092(17) -0.0052(18)
C25 0.089(3) 0.070(3) 0.071(3) -0.007(2) -0.028(2) -0.022(2)
C26 0.103(4) 0.109(5) 0.105(5) -0.005(3) -0.061(3) -0.008(3)
C27 0.0386(17) 0.0356(18) 0.049(2) -0.0059(15) -0.0007(15) -0.0074(14)
C28 0.0471(19) 0.047(2) 0.059(2) -0.0107(18) -0.0014(17) -0.0026(16)
C29 0.055(2) 0.055(2) 0.065(3) -0.010(2) 0.0099(19) -0.0069(19)
C30 0.0441(18) 0.048(2) 0.072(3) -0.009(2) 0.0057(18) 0.0004(18)
C31 0.0452(17) 0.0354(19) 0.072(3) -0.0023(18) -0.0037(18) 0.0001(16)
C32 0.0416(17) 0.0335(17) 0.056(2) -0.0026(16) -0.0049(16) -0.0044(14)
C33 0.053(2) 0.0323(18) 0.056(2) 0.0070(16) -0.0034(16) -0.0004(16)
C34 0.052(2) 0.0358(19) 0.053(2) 0.0004(16) -0.0023(16) -0.0036(16)
C35 0.061(2) 0.040(2) 0.052(2) 0.0013(18) 0.0052(18) -0.0071(17)
C36 0.0452(18) 0.038(2) 0.056(2) -0.0029(16) 0.0032(16) -0.0041(17)
C37 0.0404(19) 0.053(2) 0.074(3) -0.008(2) 0.0023(18) 0.0052(18)
C38 0.0440(19) 0.049(2) 0.074(3) 0.005(2) -0.0121(18) 0.0002(17)
C39 0.0421(18) 0.043(2) 0.053(2) -0.0006(18) -0.0052(15) -0.0081(16)
C40 0.0370(17) 0.038(2) 0.051(2) -0.0022(16) -0.0078(15) -0.0082(15)
C41 0.0395(17) 0.0309(19) 0.047(2) 0.0019(15) -0.0023(15) -0.0039(14)
C42 0.069(2) 0.051(2) 0.071(3) -0.0054(19) 0.021(2) -0.011(2)
C43 0.0415(18) 0.055(2) 0.044(2) -0.0110(16) -0.0004(15) 0.0002(17)
C44 0.0477(18) 0.063(2) 0.047(2) -0.005(2) 0.0099(16) -0.0022(19)
C45 0.072(2) 0.053(3) 0.050(2) 0.0051(19) 0.0013(19) -0.012(2)
C46 0.078(3) 0.062(3) 0.052(3) -0.004(2) -0.016(2) 0.013(2)
C47 0.054(2) 0.088(4) 0.058(3) -0.019(2) -0.0022(19) 0.019(2)
C48 0.049(2) 0.073(3) 0.053(3) -0.009(2) 0.0091(17) -0.008(2)
C49 0.050(2) 0.063(3) 0.068(3) 0.014(2) -0.0076(19) 0.000(2)
C50 0.060(2) 0.041(3) 0.059(3) 0.0060(19) -0.0051(18) 0.0028(19)
C51 0.121(4) 0.091(4) 0.081(4) 0.015(3) -0.043(3) 0.018(3)
C52 0.099(4) 0.158(6) 0.102(4) 0.023(4) -0.050(3) 0.020(4)
N1 0.0533(17) 0.0466(19) 0.0479(18) 0.0018(13) 0.0080(13) -0.0013(14)
N2 0.0575(18) 0.0517(19) 0.057(2) -0.0079(15) 0.0071(15) 0.0042(16)
O1 0.0755(17) 0.0606(17) 0.0495(16) -0.0052(13) -0.0014(13) 0.0062(14)
O2 0.115(2) 0.0430(19) 0.109(3) -0.0189(18) -0.041(2) 0.0065(17)
O3 0.0579(14) 0.0473(15) 0.0601(16) -0.0043(12) -0.0121(12) -0.0105(12)
O4 0.0907(19) 0.0670(19) 0.0490(16) 0.0048(14) -0.0003(15) 0.0022(16)
O5 0.0744(17) 0.0556(17) 0.0599(17) 0.0113(13) -0.0205(13) 0.0058(13)
O6 0.129(3) 0.0415(19) 0.121(3) 0.0241(18) -0.038(2) -0.0002(18)

loop_
_atom_type_symbol
_atom_type_description
_atom_type_scat_dispersion_real
_atom_type_scat_dispersion_imag
_atom_type_scat_source
C C 0.0033 0.0016 'International Tables Vol C Tables 4.2.6.8 and 6.1.1.4'
H H 0.0000 0.0000 'International Tables Vol C Tables 4.2.6.8 and 6.1.1.4'
N N 0.0061 0.0033 'International Tables Vol C Tables 4.2.6.8 and 6.1.1.4'
O O 0.0106 0.0060 'International Tables Vol C Tables 4.2.6.8 and 6.1.1.4'

loop_
_geom_angle_atom_site_label_1
_geom_angle_atom_site_label_2
_geom_angle_atom_site_label_3
_geom_angle
C2 C1 C6 117.3(3)
C2 C1 C14 123.1(3)
C6 C1 C14 119.6(3)
C3 C2 C1 122.2(3)
C3 C2 H2 118.9
C1 C2 H2 118.9
C2 C3 C4 120.7(4)
C2 C3 H3 119.7
C4 C3 H3 119.7
C5 C4 C3 119.0(3)
C5 C4 H4 120.5
C3 C4 H4 120.5
C4 C5 C6 122.3(3)
C4 C5 H5 118.8
C6 C5 H5 118.8
C5 C6 C1 118.5(3)
C5 C6 C7 119.6(3)
C1 C6 C7 121.9(3)
C8 C7 C6 118.3(3)
C8 C7 C24 121.2(3)
C6 C7 C24 120.4(3)
C7 C8 C15 119.5(3)
C7 C8 C9 132.7(3)
C15 C8 C9 107.7(3)
O1 C9 N1 125.6(3)
O1 C9 C8 129.2(3)
N1 C9 C8 105.2(3)
C11 C10 N1 133.0(3)
C11 C10 C15 118.2(3)
N1 C10 C15 108.8(3)
C10 C11 C12 117.3(3)
C10 C11 H11 121.3
C12 C11 H11 121.3
C13 C12 C11 125.6(3)
C13 C12 H12 117.2
C11 C12 H12 117.2
C12 C13 C14 117.9(3)
C12 C13 C23 117.0(3)
C14 C13 C23 125.1(3)
C15 C14 C13 114.9(3)
C15 C14 C1 114.1(3)
C13 C14 C1 131.0(3)
C14 C15 C10 126.1(3)
C14 C15 C8 126.6(3)
C10 C15 C8 107.3(3)
N1 C16 C17 114.3(3)
N1 C16 H16A 108.7
C17 C16 H16A 108.7
N1 C16 H16B 108.7
C17 C16 H16B 108.7
H16A C16 H16B 107.6
C18 C17 C22 118.4(4)
C18 C17 C16 123.0(3)
C22 C17 C16 118.4(4)
C17 C18 C19 120.4(4)
C17 C18 H18 119.8
C19 C18 H18 119.8
C20 C19 C18 120.2(4)
C20 C19 H19 119.9
C18 C19 H19 119.9
C19 C20 C21 120.7(5)
C19 C20 H20 119.6
C21 C20 H20 119.6
C20 C21 C22 119.7(4)
C20 C21 H21 120.1
C22 C21 H21 120.2
C17 C22 C21 120.6(4)
C17 C22 H22 119.7
C21 C22 H22 119.7
C13 C23 H23A 109.5
C13 C23 H23B 109.5
H23A C23 H23B 109.5
C13 C23 H23C 109.5
H23A C23 H23C 109.5
H23B C23 H23C 109.5
O2 C24 O3 124.9(3)
O2 C24 C7 122.9(3)
O3 C24 C7 112.2(3)
C26 C25 O3 109.4(4)
C26 C25 H25A 109.8
O3 C25 H25A 109.8
C26 C25 H25B 109.8
O3 C25 H25B 109.8
H25A C25 H25B 108.2
C25 C26 H26A 109.5
C25 C26 H26B 109.5
H26A C26 H26B 109.5
C25 C26 H26C 109.5
H26A C26 H26C 109.5
H26B C26 H26C 109.5
C28 C27 C32 116.4(3)
C28 C27 C40 123.8(3)
C32 C27 C40 119.8(3)
C29 C28 C27 122.5(4)
C29 C28 H28 118.7
C27 C28 H28 118.7
C28 C29 C30 120.5(4)
C28 C29 H29 119.8
C30 C29 H29 119.8
C31 C30 C29 119.4(3)
C31 C30 H30 120.3
C29 C30 H30 120.3
C30 C31 C32 122.1(4)
C30 C31 H31 119.0
C32 C31 H31 119.0
C31 C32 C33 119.4(3)
C31 C32 C27 119.2(3)
C33 C32 C27 121.5(3)
C34 C33 C32 117.8(3)
C34 C33 C50 120.9(3)
C32 C33 C50 121.3(3)
C33 C34 C41 120.8(3)
C33 C34 C35 132.4(3)
C41 C34 C35 106.8(3)
O4 C35 N2 125.1(3)
O4 C35 C34 130.0(3)
N2 C35 C34 104.9(3)
C37 C36 C41 120.1(3)
C37 C36 N2 131.7(3)
C41 C36 N2 108.2(3)
C36 C37 C38 116.3(3)
C36 C37 H37 121.8
C38 C37 H37 121.8
C39 C38 C37 125.5(4)
C39 C38 H38 117.3
C37 C38 H38 117.3
C38 C39 C40 117.6(3)
C38 C39 C49 116.8(3)
C40 C39 C49 125.6(3)
C41 C40 C39 115.7(3)
C41 C40 C27 114.2(3)
C39 C40 C27 130.0(3)
C36 C41 C40 124.7(3)
C36 C41 C34 109.4(3)
C40 C41 C34 125.9(3)
N2 C42 C43 114.3(3)
N2 C42 H42A 108.7
C43 C42 H42A 108.7
N2 C42 H42B 108.7
C43 C42 H42B 108.7
H42A C42 H42B 107.6
C44 C43 C48 117.2(4)
C44 C43 C42 123.5(3)
C48 C43 C42 119.3(4)
C45 C44 C43 120.3(3)
C45 C44 H44 119.8
C43 C44 H44 119.8
C46 C45 C44 121.6(4)
C46 C45 H45 119.2
C44 C45 H45 119.2
C47 C46 C45 119.4(4)
C47 C46 H46 120.3
C45 C46 H46 120.3
C46 C47 C48 120.6(4)
C46 C47 H47 119.7
C48 C47 H47 119.7
C47 C48 C43 120.9(4)
C47 C48 H48 119.6
C43 C48 H48 119.6
C39 C49 H49A 109.5
C39 C49 H49B 109.5
H49A C49 H49B 109.5
C39 C49 H49C 109.5
H49A C49 H49C 109.5
H49B C49 H49C 109.5
O6 C50 O5 125.2(4)
O6 C50 C33 121.8(4)
O5 C50 C33 113.0(3)
O5 C51 C52 108.0(4)
O5 C51 H51A 110.1
C52 C51 H51A 110.1
O5 C51 H51B 110.1
C52 C51 H51B 110.1
H51A C51 H51B 108.4
C51 C52 H52A 109.5
C51 C52 H52B 109.5
H52A C52 H52B 109.5
C51 C52 H52C 109.5
H52A C52 H52C 109.5
H52B C52 H52C 109.5
C9 N1 C10 111.0(3)
C9 N1 C16 124.0(3)
C10 N1 C16 123.8(3)
C35 N2 C36 110.7(3)
C35 N2 C42 122.5(3)
C36 N2 C42 125.8(3)
C24 O3 C25 116.3(3)
C50 O5 C51 116.8(3)

loop_
_geom_bond_atom_site_label_1
_geom_bond_atom_site_label_2
_geom_bond_distance
C1 C2 1.401(5)
C1 C6 1.437(4)
C1 C14 1.471(5)
C2 C3 1.371(5)
C2 H2 0.9300
C3 C4 1.388(5)
C3 H3 0.9300
C4 C5 1.365(6)
C4 H4 0.9300
C5 C6 1.409(5)
C5 H5 0.9300
C6 C7 1.441(5)
C7 C8 1.359(5)
C7 C24 1.500(5)
C8 C15 1.430(5)
C8 C9 1.487(5)
C9 O1 1.217(4)
C9 N1 1.392(4)
C10 C11 1.365(5)
C10 N1 1.402(5)
C10 C15 1.409(5)
C11 C12 1.391(5)
C11 H11 0.9300
C12 C13 1.385(5)
C12 H12 0.9300
C13 C14 1.437(5)
C13 C23 1.512(5)
C14 C15 1.385(5)
C16 N1 1.462(4)
C16 C17 1.510(5)
C16 H16A 0.9700
C16 H16B 0.9700
C17 C18 1.377(5)
C17 C22 1.382(5)
C18 C19 1.386(6)
C18 H18 0.9300
C19 C20 1.351(6)
C19 H19 0.9300
C20 C21 1.360(7)
C20 H20 0.9300
C21 C22 1.385(7)
C21 H21 0.9300
C22 H22 0.9300
C23 H23A 0.9600
C23 H23B 0.9600
C23 H23C 0.9600
C24 O2 1.186(5)
C24 O3 1.320(4)
C25 C26 1.455(7)
C25 O3 1.474(4)
C25 H25A 0.9700
C25 H25B 0.9700
C26 H26A 0.9600
C26 H26B 0.9600
C26 H26C 0.9600
C27 C28 1.412(5)
C27 C32 1.438(5)
C27 C40 1.463(5)
C28 C29 1.381(5)
C28 H28 0.9300
C29 C30 1.394(6)
C29 H29 0.9300
C30 C31 1.356(5)
C30 H30 0.9300
C31 C32 1.424(5)
C31 H31 0.9300
C32 C33 1.437(5)
C33 C34 1.364(5)
C33 C50 1.500(5)
C34 C41 1.398(5)
C34 C35 1.504(5)
C35 O4 1.226(4)
C35 N2 1.393(5)
C36 C37 1.359(5)
C36 C41 1.394(5)
C36 N2 1.402(4)
C37 C38 1.404(5)
C37 H37 0.9300
C38 C39 1.390(5)
C38 H38 0.9300
C39 C40 1.433(5)
C39 C49 1.499(5)
C40 C41 1.396(5)
C42 N2 1.457(5)
C42 C43 1.500(6)
C42 H42A 0.9700
C42 H42B 0.9700
C43 C44 1.385(5)
C43 C48 1.395(5)
C44 C45 1.374(6)
C44 H44 0.9300
C45 C46 1.359(6)
C45 H45 0.9300
C46 C47 1.346(6)
C46 H46 0.9300
C47 C48 1.385(6)
C47 H47 0.9300
C48 H48 0.9300
C49 H49A 0.9600
C49 H49B 0.9600
C49 H49C 0.9600
C50 O6 1.212(5)
C50 O5 1.308(4)
C51 O5 1.465(5)
C51 C52 1.486(8)
C51 H51A 0.9700
C51 H51B 0.9700
C52 H52A 0.9600
C52 H52B 0.9600
C52 H52C 0.9600

loop_
_cod_related_entry_id
_cod_related_entry_code
_cod_related_entry_database
1 30652017 ChemSpider
